data_4335059
loop_
_publ_author_name
'Peter Comba'
'Michael Morgen'
'Hubert Wadepohl'

_publ_section_title
;
 Tuning of the Properties of Transition-Metal Bispidine Complexes by
 Variation of the Basicity of the Aromatic Donor Groups
;
_journal_name_full 'Inorganic Chemistry'
_journal_page_first 6481
_journal_page_last 6501
_journal_paper_doi 10.1021/ic4004214
_journal_volume 52
_journal_year 2013
_chemical_formula_sum 'C25 H32.3 Cl2 Cu N4 O16.15'
_chemical_formula_weight 781.69
_space_group_crystal_system monoclinic
_space_group_IT_number 14
_space_group_name_Hall '-P 2yn'
_space_group_name_H-M_alt 'P 1 21/n 1'
_symmetry_cell_setting monoclinic
_symmetry_Int_Tables_number 14
_symmetry_space_group_name_Hall '-P 2yn'
_symmetry_space_group_name_H-M 'P 1 21/n 1'
_atom_sites_solution_hydrogens mixed
_atom_sites_solution_primary iterative
_atom_sites_solution_secondary difmap
_audit_block_code co_mimo40
_audit_creation_date
;
'Thu Jan 24 17:18:06 2013'
;
_audit_creation_method SHELXL-2012
_audit_update_record 'Thu Jan 24 17:22:25 CET 2013'
_cell_angle_alpha 90
_cell_angle_beta 94.3369(18)
_cell_angle_gamma 90
_cell_formula_units_Z 4
_cell_length_a 13.4969(3)
_cell_length_b 12.7280(2)
_cell_length_c 18.1306(3)
_cell_measurement_reflns_used 23549
_cell_measurement_temperature 114.94(18)
_cell_measurement_theta_max 24.4470
_cell_measurement_theta_min 3.5290
_cell_volume 3105.71(10)
_computing_cell_refinement
;
CrysAlisPro, Agilent Technologies,
Version 1.171.36.24 (release 03-12-2012 CrysAlis171 .NET)
(compiled Dec  3 2012,18:21:49)
;
_computing_data_collection
;
CrysAlisPro, Agilent Technologies,
Version 1.171.36.24 (release 03-12-2012 CrysAlis171 .NET)
(compiled Dec  3 2012,18:21:49)
;
_computing_data_reduction
;
CrysAlisPro, Agilent Technologies,
Version 1.171.36.24 (release 03-12-2012 CrysAlis171 .NET)
(compiled Dec  3 2012,18:21:49)
;
_computing_publication_material 'encif (Wadepohl, 2012); encifer 1.4 (CCDC, 2011)'
_computing_structure_refinement 'SHELXL-2012 (Sheldrick, 2012)'
_computing_structure_solution 'SUPERFLIP (Palatinus, 2007-2009)'
_diffrn_ambient_temperature 115.0(2)
_diffrn_detector 'CCD plate'
_diffrn_detector_area_resol_mean 7.9621
_diffrn_detector_type 'Agilent EOS'
_diffrn_measured_fraction_theta_full 0.998
_diffrn_measured_fraction_theta_max 0.996
_diffrn_measurement_details
;
  1 omega  -40.00   18.00   1.0000   25.0000
omega____ theta____ kappa____ phi______ frames
    -       26.3974  -19.0000  150.0000 58

  2 omega  -44.00   58.00   1.0000   25.0000
omega____ theta____ kappa____ phi______ frames
    -       26.3974  -79.0000   55.0000 102

  3 omega   23.00   59.00   1.0000   25.0000
omega____ theta____ kappa____ phi______ frames
    -       26.3974  -19.0000  150.0000 36

  4 omega   -4.00   97.00   1.0000   25.0000
omega____ theta____ kappa____ phi______ frames
    -       26.3974   77.0000  -90.0000 101

  5 omega    5.00   78.00   1.0000   25.0000
omega____ theta____ kappa____ phi______ frames
    -       26.3974   57.0000 -150.0000 73

  6 omega    2.00   90.00   1.0000   25.0000
omega____ theta____ kappa____ phi______ frames
    -       26.3974   38.0000   60.0000 88

  7 omega   -4.00   96.00   1.0000   25.0000
omega____ theta____ kappa____ phi______ frames
    -       26.3974   77.0000   90.0000 100

  8 omega  -40.00   58.00   1.0000   25.0000
omega____ theta____ kappa____ phi______ frames
    -       26.3974  -80.0000  150.0000 98

  9 omega  -36.00   56.00   1.0000   25.0000
omega____ theta____ kappa____ phi______ frames
    -       26.3974  -77.0000  -30.0000 92

 10 omega  -23.00    3.00   1.0000   25.0000
omega____ theta____ kappa____ phi______ frames
    -      -27.0224  -77.0000  -90.0000 26

 11 omega  -97.00  -71.00   1.0000   25.0000
omega____ theta____ kappa____ phi______ frames
    -      -27.0224  -77.0000  -90.0000 26

 12 omega  -59.00   22.00   1.0000   25.0000
omega____ theta____ kappa____ phi______ frames
    -      -27.0224   80.0000 -116.0000 81

 13 omega  -42.00   48.00   1.0000   25.0000
omega____ theta____ kappa____ phi______ frames
    -       26.3974  -57.0000  -90.0000 90

 14 omega   -4.00   97.00   1.0000   25.0000
omega____ theta____ kappa____ phi______ frames
    -       26.3974   77.0000   30.0000 101

 15 omega  -42.00   48.00   1.0000   25.0000
omega____ theta____ kappa____ phi______ frames
    -       26.3974  -57.0000  120.0000 90

 16 omega    5.00   95.00   1.0000   25.0000
omega____ theta____ kappa____ phi______ frames
    -       26.3974   57.0000  -90.0000 90

 17 omega   -4.00   97.00   1.0000   25.0000
omega____ theta____ kappa____ phi______ frames
    -       26.3974   77.0000  150.0000 101

 18 omega    5.00   95.00   1.0000   25.0000
omega____ theta____ kappa____ phi______ frames
    -       26.3974   57.0000  120.0000 90

 19 omega    1.00   99.00   1.0000   25.0000
omega____ theta____ kappa____ phi______ frames
    -       26.3974   38.0000   30.0000 98

 20 omega  -57.00   43.00   1.0000   25.0000
omega____ theta____ kappa____ phi______ frames
    -      -27.0224   77.0000  -30.0000 100

 21 omega  -59.00   24.00   1.0000   25.0000
omega____ theta____ kappa____ phi______ frames
    -      -27.0224   80.0000 -116.0000 83

 22 omega  -59.00   24.00   1.0000   25.0000
omega____ theta____ kappa____ phi______ frames
    -      -27.0224   80.0000  170.0000 83

 23 omega  -47.00   99.00   1.0000   25.0000
omega____ theta____ kappa____ phi______ frames
    -       26.3974    0.0000    0.0000 146

 24 omega  -44.00   58.00   1.0000   25.0000
omega____ theta____ kappa____ phi______ frames
    -       26.3974  -79.0000   55.0000 102

 25 omega  -44.00   56.00   1.0000   25.0000
omega____ theta____ kappa____ phi______ frames
    -       26.3974  -77.0000 -150.0000 100

 26 omega  -44.00   56.00   1.0000   25.0000
omega____ theta____ kappa____ phi______ frames
    -       26.3974  -77.0000   90.0000 100

 27 omega  -44.00   58.00   1.0000   25.0000
omega____ theta____ kappa____ phi______ frames
    -       26.3974  -80.0000  150.0000 102

 28 omega  -44.00   58.00   1.0000   25.0000
omega____ theta____ kappa____ phi______ frames
    -       26.3974  -80.0000   30.0000 102

 29 omega  -44.00   56.00   1.0000   25.0000
omega____ theta____ kappa____ phi______ frames
    -       26.3974  -77.0000  -60.0000 100

 30 omega  -97.00    3.00   1.0000   25.0000
omega____ theta____ kappa____ phi______ frames
    -      -27.0224  -77.0000 -150.0000 100

 31 omega  -57.00   43.00   1.0000   25.0000
omega____ theta____ kappa____ phi______ frames
    -      -27.0224   77.0000   90.0000 100

 32 omega  -57.00   43.00   1.0000   25.0000
omega____ theta____ kappa____ phi______ frames
    -      -27.0224   77.0000   30.0000 100

 33 omega  -47.00   -8.00   1.0000   25.0000
omega____ theta____ kappa____ phi______ frames
    -       26.3974    0.0000  120.0000 39

;
_diffrn_measurement_device '\k-geometry diffractometer'
_diffrn_measurement_device_type 'Agilent SuperNova, Dual, Cu at zero, Eos'
_diffrn_measurement_method '\w scans'
_diffrn_measurement_specimen_support 'polyimid foil'
_diffrn_orient_matrix_UB_11 -0.0047118000
_diffrn_orient_matrix_UB_12 0.0455578000
_diffrn_orient_matrix_UB_13 -0.0225313000
_diffrn_orient_matrix_UB_21 -0.0518179000
_diffrn_orient_matrix_UB_22 0.0010341000
_diffrn_orient_matrix_UB_23 0.0042082000
_diffrn_orient_matrix_UB_31 0.0084011000
_diffrn_orient_matrix_UB_32 0.0320759000
_diffrn_orient_matrix_UB_33 0.0318407000
_diffrn_radiation_monochromator mirror
_diffrn_radiation_probe x-ray
_diffrn_radiation_type 'Mo K\a'
_diffrn_radiation_wavelength 0.7107
_diffrn_reflns_av_R_equivalents 0.0844
_diffrn_reflns_av_unetI/netI 0.0239
_diffrn_reflns_Laue_measured_fraction_full 0.998
_diffrn_reflns_Laue_measured_fraction_max 0.996
_diffrn_reflns_limit_h_max 17
_diffrn_reflns_limit_h_min -17
_diffrn_reflns_limit_k_max 16
_diffrn_reflns_limit_k_min -16
_diffrn_reflns_limit_l_max 23
_diffrn_reflns_limit_l_min -23
_diffrn_reflns_number 164921
_diffrn_reflns_point_group_measured_fraction_full 0.998
_diffrn_reflns_point_group_measured_fraction_max 0.996
_diffrn_reflns_theta_full 25.026
_diffrn_reflns_theta_max 27.187
_diffrn_reflns_theta_min 3.394
_diffrn_source 'microfocus X-Ray tube'
_diffrn_source_type 'Agilent SuperNova (Mo) x-ray Source'
_exptl_absorpt_coefficient_mu 0.959
_exptl_absorpt_correction_T_max 1.00000
_exptl_absorpt_correction_T_min 0.70833
_exptl_absorpt_correction_type multi-scan
_exptl_absorpt_process_details
;
CrysAlisPro, Agilent Technologies,
Version 1.171.36.24 (release 03-12-2012 CrysAlis171 .NET)
(compiled Dec  3 2012,18:21:49)
empirical absorption correction using spherical harmonics,
 implemented in SCALE3 ABSPACK scaling algorithm.
;
_exptl_crystal_colour blue
_exptl_crystal_density_diffrn 1.672
_exptl_crystal_description needle
_exptl_crystal_F_000 1610
_exptl_crystal_size_max 0.2878
_exptl_crystal_size_mid 0.0737
_exptl_crystal_size_min 0.0614
_refine_diff_density_max 0.879
_refine_diff_density_min -0.931
_refine_diff_density_rms 0.089
_refine_ls_extinction_method none
_refine_ls_goodness_of_fit_ref 1.150
_refine_ls_hydrogen_treatment constr
_refine_ls_matrix_type full
_refine_ls_number_parameters 463
_refine_ls_number_reflns 6895
_refine_ls_number_restraints 30
_refine_ls_restrained_S_all 1.153
_refine_ls_R_factor_all 0.0628
_refine_ls_R_factor_gt 0.0550
_refine_ls_shift/su_max 0.001
_refine_ls_shift/su_mean 0.000
_refine_ls_structure_factor_coef Fsqd
_refine_ls_weighting_details
;
 w=1/[\s^2^(Fo^2^)+(0.0319P)^2^+11.0949P]
 where P=(Fo^2^+2Fc^2^)/3
;
_refine_ls_weighting_scheme calc
_refine_ls_wR_factor_gt 0.1284
_refine_ls_wR_factor_ref 0.1318
_reflns_Friedel_coverage 0.000
_reflns_number_gt 6126
_reflns_number_total 6895
_reflns_threshold_expression 'I > 2\s(I)'
_cod_data_source_file ic4004214_si_003_4.cif
_cod_data_source_block co_mimo40
_cod_original_cell_volume 3105.69(11)
_cod_original_sg_symbol_H-M 'P 21/n'
_cod_original_formula_sum 'C25 H32.30 Cl2 Cu N4 O16.15'
_cod_database_code 4335059
_audit_block_refno 1379
_audit_block_usercomment Mimo_408
_shelx_space_group_comment
;
The symmetry employed for this shelxl refinement is uniquely defined
by the following loop, which should always be used as a source of
symmetry information in preference to the above space-group names.
They are only intended as comments.
;
_shelx_estimated_absorpt_t_min 0.789
_shelx_estimated_absorpt_t_max 0.954
_shelxl_version_number 2012-9
_cell_oxdiff_length_a 13.4960(3)
_cell_oxdiff_length_b 12.7282(2)
_cell_oxdiff_length_c 18.1308(3)
_cell_oxdiff_angle_alpha 89.9770(13)
_cell_oxdiff_angle_beta 94.3156(15)
_cell_oxdiff_angle_gamma 90.0256(14)
_cell_oxdiff_volume 3105.69(9)
_cell_oxdiff_measurement_reflns_used 23549
_reflns_odcompleteness_completeness 72.97
_reflns_odcompleteness_theta 30.44
_reflns_odcompleteness_iscentric 1

loop_
_symmetry_equiv_pos_as_xyz
'x, y, z'
'-x+1/2, y+1/2, -z+1/2'
'-x, -y, -z'
'x-1/2, -y-1/2, z-1/2'

loop_
_atom_site_label
_atom_site_type_symbol
_atom_site_fract_x
_atom_site_fract_y
_atom_site_fract_z
_atom_site_U_iso_or_equiv
_atom_site_adp_type
_atom_site_occupancy
_atom_site_site_symmetry_order
_atom_site_calc_flag
_atom_site_refinement_flags_posn
_atom_site_refinement_flags_adp
_atom_site_refinement_flags_occupancy
_atom_site_disorder_assembly
_atom_site_disorder_group
Cu Cu 0.22476(3) 0.27817(3) 0.45359(2) 0.01971(11) Uani 1 1 d . . . . .
O1 O 0.48079(19) 0.6138(2) 0.41760(14) 0.0278(6) Uani 1 1 d . . . . .
O2 O 0.42763(19) 0.5731(2) 0.30105(13) 0.0261(5) Uani 1 1 d . . . . .
O3 O 0.0064(2) 0.6313(2) 0.41814(15) 0.0325(6) Uani 1 1 d . . . . .
O4 O 0.0347(2) 0.5974(2) 0.30009(15) 0.0344(6) Uani 1 1 d . . . . .
O5 O 0.2402(2) 0.6672(2) 0.3521(2) 0.0277(9) Uani 0.855(8) 1 d . . P A 1
O5A O 0.2297(12) 0.5962(14) 0.2934(8) 0.024(5) Uani 0.145(8) 1 d . . P A 2
H5A H 0.2731 0.5606 0.2740 0.035 Uiso 0.145(8) 1 calc R U P A 2
O5B O 0.2346(16) 0.6830(13) 0.4052(12) 0.034(6) Uani 0.145(8) 1 d . . P A 2
H5B H 0.2218 0.7276 0.3717 0.051 Uiso 0.145(8) 1 calc R U P A 2
O6 O 0.41135(19) 0.1571(2) 0.53678(15) 0.0302(6) Uani 1 1 d . . . . .
O7 O 0.02705(18) 0.1603(2) 0.50503(15) 0.0295(6) Uani 1 1 d . . . . .
N1 N 0.3763(2) 0.2710(2) 0.44446(15) 0.0195(6) Uani 1 1 d . . . . .
N2 N 0.0731(2) 0.2832(2) 0.42496(16) 0.0214(6) Uani 1 1 d . . . . .
N3 N 0.2275(2) 0.3501(2) 0.35613(15) 0.0187(6) Uani 1 1 d . . . . .
N7 N 0.2436(2) 0.4480(2) 0.50199(14) 0.0187(6) Uani 1 1 d . . . . .
C1 C 0.3295(2) 0.5129(3) 0.39448(17) 0.0184(6) Uani 1 1 d . . . . .
C2 C 0.3250(2) 0.4055(3) 0.35429(17) 0.0195(6) Uani 1 1 d . . . . .
H2 H 0.3382 0.4174 0.3014 0.023 Uiso 1 1 calc R U . . .
C4 C 0.1365(2) 0.4167(3) 0.34672(18) 0.0203(7) Uani 1 1 d . . . . .
H4 H 0.1248 0.4352 0.2932 0.024 Uiso 1 1 calc R U . . .
C5 C 0.1443(2) 0.5204(3) 0.39213(17) 0.0195(6) Uani 1 1 d . . . . .
C6 C 0.1534(2) 0.5063(3) 0.47712(17) 0.0198(7) Uani 1 1 d . . . . .
H6A H 0.1549 0.5762 0.5011 0.024 Uiso 1 1 calc R U . . .
H6B H 0.0945 0.4680 0.4924 0.024 Uiso 1 1 calc R U . . .
C8 C 0.3326(2) 0.5034(3) 0.47959(17) 0.0198(7) Uani 1 1 d . . . . .
H8A H 0.3929 0.4644 0.4979 0.024 Uiso 1 1 calc R U . . .
H8B H 0.3357 0.5744 0.5019 0.024 Uiso 1 1 calc R U . . .
C9 C 0.2374(3) 0.5788(3) 0.37258(17) 0.0201(7) Uani 1 1 d . . . . .
C10 C 0.4222(2) 0.5731(3) 0.37369(18) 0.0204(7) Uani 1 1 d . . . . .
C11 C 0.5124(3) 0.6262(3) 0.2737(2) 0.0308(8) Uani 1 1 d . . . . .
H11A H 0.5099 0.6195 0.2197 0.046 Uiso 1 1 calc R U . . .
H11B H 0.5738 0.5942 0.2956 0.046 Uiso 1 1 calc R U . . .
H11C H 0.5109 0.7007 0.2872 0.046 Uiso 1 1 calc R U . . .
C12 C 0.0532(3) 0.5896(3) 0.3730(2) 0.0238(7) Uani 1 1 d . . . . .
C13 C -0.0470(3) 0.6673(4) 0.2762(3) 0.0523(14) Uani 1 1 d . . . . .
H13A H -0.0574 0.6657 0.2221 0.079 Uiso 1 1 calc R U . . .
H13B H -0.0309 0.7391 0.2925 0.079 Uiso 1 1 calc R U . . .
H13C H -0.1077 0.6441 0.2978 0.079 Uiso 1 1 calc R U . . .
C14 C 0.4043(3) 0.3331(3) 0.38830(18) 0.0205(7) Uani 1 1 d . . . . .
C15 C 0.5000(3) 0.3351(3) 0.36693(19) 0.0228(7) Uani 1 1 d . . . . .
H15 H 0.5178 0.3794 0.3279 0.027 Uiso 1 1 calc R U . . .
C16 C 0.5702(3) 0.2697(3) 0.4046(2) 0.0261(7) Uani 1 1 d . . . . .
H16 H 0.6365 0.2683 0.3904 0.031 Uiso 1 1 calc R U . . .
C17 C 0.5442(3) 0.2080(3) 0.4615(2) 0.0246(7) Uani 1 1 d . . . . .
H17 H 0.5917 0.1637 0.4875 0.030 Uiso 1 1 calc R U . . .
C18 C 0.4453(3) 0.2117(3) 0.48077(19) 0.0240(7) Uani 1 1 d . . . . .
C19 C 0.4828(3) 0.0986(4) 0.5838(2) 0.0370(10) Uani 1 1 d . . . . .
H19A H 0.5156 0.0466 0.5541 0.056 Uiso 1 1 calc R U . . .
H19B H 0.4486 0.0626 0.6224 0.056 Uiso 1 1 calc R U . . .
H19C H 0.5326 0.1468 0.6068 0.056 Uiso 1 1 calc R U . . .
C20 C 0.0503(3) 0.3499(3) 0.36811(19) 0.0219(7) Uani 1 1 d . . . . .
C21 C -0.0428(3) 0.3587(3) 0.3325(2) 0.0271(8) Uani 1 1 d . . . . .
H21 H -0.0560 0.4077 0.2935 0.033 Uiso 1 1 calc R U . . .
C22 C -0.1172(3) 0.2935(3) 0.3554(2) 0.0290(8) Uani 1 1 d . . . . .
H22 H -0.1819 0.2962 0.3309 0.035 Uiso 1 1 calc R U . . .
C23 C -0.0975(3) 0.2256(3) 0.4130(2) 0.0285(8) Uani 1 1 d . . . . .
H23 H -0.1479 0.1809 0.4292 0.034 Uiso 1 1 calc R U . . .
C24 C -0.0008(3) 0.2234(3) 0.4480(2) 0.0243(7) Uani 1 1 d . . . . .
C25 C -0.0517(3) 0.1082(3) 0.5421(3) 0.0403(10) Uani 1 1 d . . . . .
H25A H -0.0848 0.0565 0.5086 0.060 Uiso 1 1 calc R U . . .
H25B H -0.1003 0.1605 0.5559 0.060 Uiso 1 1 calc R U . . .
H25C H -0.0231 0.0726 0.5866 0.060 Uiso 1 1 calc R U . . .
C26 C 0.2228(3) 0.2707(3) 0.29442(19) 0.0259(7) Uani 1 1 d . . . . .
H26A H 0.2820 0.2259 0.2994 0.039 Uiso 1 1 calc R U . . .
H26B H 0.2201 0.3073 0.2467 0.039 Uiso 1 1 calc R U . . .
H26C H 0.1632 0.2272 0.2969 0.039 Uiso 1 1 calc R U . . .
C27 C 0.2504(3) 0.4421(3) 0.58367(18) 0.0250(7) Uani 1 1 d . . . . .
H27A H 0.1905 0.4083 0.5999 0.037 Uiso 1 1 calc R U . . .
H27B H 0.2561 0.5131 0.6044 0.037 Uiso 1 1 calc R U . . .
H27C H 0.3089 0.4009 0.6009 0.037 Uiso 1 1 calc R U . . .
Cl1 Cl 0.25924(8) 0.00422(8) 0.38141(6) 0.0374(2) Uani 1 1 d D . . . .
O11 O 0.1985(3) 0.0899(3) 0.4027(2) 0.0571(10) Uani 1 1 d D . . . .
O12 O 0.2862(2) -0.0578(4) 0.4445(2) 0.0724(13) Uani 1 1 d D . . . .
O13 O 0.3462(3) 0.0440(4) 0.3511(3) 0.0938(19) Uani 1 1 d D . . . .
O14 O 0.2013(4) -0.0576(4) 0.3312(2) 0.0987(17) Uani 1 1 d D . . . .
Cl2 Cl 0.28594(7) 0.54310(9) 0.79907(5) 0.0340(2) Uani 1 1 d D . . . .
O21 O 0.1990(2) 0.6016(3) 0.81514(17) 0.0556(10) Uani 1 1 d D . . . .
O22 O 0.3537(3) 0.5389(3) 0.86340(18) 0.0574(10) Uani 1 1 d D . . . .
O23 O 0.3313(2) 0.5959(3) 0.73992(18) 0.0518(9) Uani 1 1 d D . . . .
O24 O 0.2612(3) 0.4376(3) 0.7763(2) 0.0628(10) Uani 1 1 d D . . . .
O8 O 0.2176(2) 0.2133(2) 0.54941(15) 0.0298(6) Uani 1 1 d G . . . .
HA H 0.1754 0.1677 0.5581 0.039 Uiso 1 1 d G U . . .
HB H 0.2721 0.1724 0.5693 0.039 Uiso 1 1 d G U . . .

loop_
_atom_site_aniso_label
_atom_site_aniso_U_11
_atom_site_aniso_U_22
_atom_site_aniso_U_33
_atom_site_aniso_U_23
_atom_site_aniso_U_13
_atom_site_aniso_U_12
Cu 0.0194(2) 0.0182(2) 0.0214(2) 0.00342(16) 0.00139(15) -0.00173(16)
O1 0.0277(13) 0.0286(14) 0.0267(13) -0.0009(11) -0.0006(10) -0.0083(11)
O2 0.0278(13) 0.0293(13) 0.0215(12) 0.0064(10) 0.0033(10) -0.0057(11)
O3 0.0311(14) 0.0308(14) 0.0354(15) 0.0027(12) 0.0014(12) 0.0092(12)
O4 0.0321(14) 0.0414(16) 0.0283(14) 0.0149(12) -0.0064(11) 0.0015(12)
O5 0.0311(17) 0.0211(16) 0.031(2) 0.0062(14) 0.0001(13) -0.0028(13)
O5A 0.025(9) 0.038(11) 0.009(8) 0.013(7) 0.005(6) 0.003(7)
O5B 0.062(14) 0.011(8) 0.030(13) 0.003(7) 0.002(9) 0.006(8)
O6 0.0261(13) 0.0321(14) 0.0326(14) 0.0126(11) 0.0032(11) 0.0048(11)
O7 0.0236(13) 0.0225(13) 0.0431(15) 0.0059(11) 0.0073(11) -0.0035(10)
N1 0.0245(14) 0.0132(13) 0.0208(13) 0.0024(11) 0.0016(11) -0.0019(11)
N2 0.0206(14) 0.0170(13) 0.0265(14) -0.0044(11) 0.0015(11) -0.0034(11)
N3 0.0205(13) 0.0171(13) 0.0180(13) -0.0024(11) -0.0012(11) -0.0031(11)
N7 0.0223(14) 0.0197(14) 0.0140(12) 0.0021(10) 0.0002(10) -0.0015(11)
C1 0.0229(16) 0.0159(15) 0.0160(15) 0.0000(12) -0.0009(12) -0.0034(13)
C2 0.0235(16) 0.0211(16) 0.0138(14) 0.0003(12) 0.0011(12) -0.0038(13)
C4 0.0233(16) 0.0209(16) 0.0158(15) -0.0005(12) -0.0040(12) -0.0024(13)
C5 0.0231(16) 0.0181(16) 0.0167(15) 0.0011(12) -0.0017(12) 0.0007(13)
C6 0.0239(16) 0.0187(16) 0.0167(15) -0.0003(12) 0.0006(12) -0.0009(13)
C8 0.0247(16) 0.0194(16) 0.0148(15) -0.0008(12) -0.0014(12) -0.0038(13)
C9 0.0265(17) 0.0203(17) 0.0135(15) -0.0003(12) 0.0009(12) -0.0033(13)
C10 0.0213(16) 0.0169(15) 0.0228(16) 0.0048(13) 0.0002(13) -0.0005(13)
C11 0.0245(18) 0.036(2) 0.032(2) 0.0113(16) 0.0065(15) -0.0011(16)
C12 0.0228(17) 0.0184(16) 0.0294(18) 0.0081(14) -0.0025(14) -0.0032(13)
C13 0.034(2) 0.068(3) 0.054(3) 0.038(3) -0.006(2) 0.007(2)
C14 0.0256(17) 0.0183(16) 0.0177(15) -0.0035(12) 0.0016(13) -0.0039(13)
C15 0.0269(17) 0.0212(17) 0.0207(16) -0.0026(13) 0.0056(13) -0.0037(14)
C16 0.0201(16) 0.0301(19) 0.0287(18) -0.0078(15) 0.0048(14) -0.0031(14)
C17 0.0227(17) 0.0232(17) 0.0277(18) -0.0030(14) -0.0006(14) 0.0040(14)
C18 0.0253(17) 0.0216(17) 0.0249(17) -0.0024(14) 0.0009(14) -0.0020(14)
C19 0.034(2) 0.040(2) 0.037(2) 0.0164(18) 0.0071(17) 0.0163(18)
C20 0.0241(17) 0.0190(16) 0.0221(16) -0.0055(13) -0.0011(13) -0.0023(13)
C21 0.0252(18) 0.0265(18) 0.0287(18) -0.0056(15) -0.0045(14) 0.0000(15)
C22 0.0206(17) 0.031(2) 0.035(2) -0.0100(16) -0.0022(15) 0.0020(15)
C23 0.0199(17) 0.0250(18) 0.041(2) -0.0085(16) 0.0039(15) -0.0018(14)
C24 0.0218(16) 0.0196(16) 0.0319(18) -0.0036(14) 0.0041(14) -0.0001(13)
C25 0.030(2) 0.035(2) 0.057(3) 0.014(2) 0.0150(19) -0.0034(18)
C26 0.0296(18) 0.0258(18) 0.0221(17) -0.0100(14) 0.0010(14) -0.0056(15)
C27 0.0302(18) 0.0300(19) 0.0145(15) 0.0024(13) -0.0004(13) -0.0018(15)
Cl1 0.0421(5) 0.0327(5) 0.0390(5) 0.0110(4) 0.0129(4) 0.0129(4)
O11 0.059(2) 0.0324(17) 0.085(3) -0.0030(17) 0.040(2) 0.0033(16)
O12 0.0345(18) 0.100(3) 0.084(3) 0.061(3) 0.0109(18) 0.0138(19)
O13 0.073(3) 0.082(3) 0.137(4) 0.073(3) 0.075(3) 0.045(2)
O14 0.129(4) 0.106(4) 0.059(3) -0.034(3) -0.005(3) 0.021(3)
Cl2 0.0248(4) 0.0520(6) 0.0251(4) -0.0133(4) 0.0005(3) 0.0016(4)
O21 0.0323(16) 0.097(3) 0.0383(17) -0.0019(18) 0.0060(13) 0.0239(18)
O22 0.053(2) 0.071(2) 0.0446(19) -0.0248(17) -0.0225(16) 0.0273(18)
O23 0.0444(18) 0.064(2) 0.0493(19) -0.0069(17) 0.0200(15) -0.0055(17)
O24 0.058(2) 0.064(2) 0.066(2) -0.020(2) 0.0057(19) -0.0235(19)
O8 0.0276(13) 0.0299(14) 0.0319(14) 0.0120(11) 0.0029(11) -0.0034(11)

loop_
_atom_type_symbol
_atom_type_description
_atom_type_scat_dispersion_real
_atom_type_scat_dispersion_imag
_atom_type_scat_source
C C 0.0033 0.0016 'International Tables Vol C Tables 4.2.6.8 and 6.1.1.4'
H H 0.0000 0.0000 'International Tables Vol C Tables 4.2.6.8 and 6.1.1.4'
Cl Cl 0.1484 0.1585 'International Tables Vol C Tables 4.2.6.8 and 6.1.1.4'
Cu Cu 0.3201 1.2651 'International Tables Vol C Tables 4.2.6.8 and 6.1.1.4'
N N 0.0061 0.0033 'International Tables Vol C Tables 4.2.6.8 and 6.1.1.4'
O O 0.0106 0.0060 'International Tables Vol C Tables 4.2.6.8 and 6.1.1.4'

loop_
_exptl_crystal_face_index_h
_exptl_crystal_face_index_k
_exptl_crystal_face_index_l
_exptl_crystal_face_perp_dist
_exptl_oxdiff_crystal_face_indexfrac_h
_exptl_oxdiff_crystal_face_indexfrac_k
_exptl_oxdiff_crystal_face_indexfrac_l
_exptl_oxdiff_crystal_face_x
_exptl_oxdiff_crystal_face_y
_exptl_oxdiff_crystal_face_z
3 10 20 0.0356 2.9967 10.0031 20.0030 -0.0091 -0.0608 0.9829
-3 -10 -20 0.0356 -2.9967 -10.0031 -20.0030 0.0091 0.0608 -0.9829
18 -5 -4 0.1308 17.9947 -4.9982 -3.9953 -0.2225 -0.9544 -0.1364
-18 5 4 0.1308 -17.9947 4.9982 3.9953 0.2225 0.9544 0.1364
0 17 -9 0.0390 0.0009 17.0006 -9.0010 0.9773 -0.0203 0.2587
0 -17 8 0.0207 -0.0008 -17.0007 8.0009 -0.9548 0.0161 -0.2906
2 6 24 0.0369 1.9966 6.0030 24.0031 -0.2767 0.0038 0.9736
-2 -6 -24 0.0369 -1.9966 -6.0030 -24.0031 0.2767 -0.0038 -0.9736

loop_
_geom_angle_atom_site_label_1
_geom_angle_atom_site_label_2
_geom_angle_atom_site_label_3
_geom_angle
O8 Cu N3 177.28(12)
O8 Cu N1 99.81(11)
N3 Cu N1 82.20(11)
O8 Cu N2 97.04(11)
N3 Cu N2 81.27(11)
N1 Cu N2 160.96(11)
O8 Cu N7 93.95(11)
N3 Cu N7 84.21(10)
N1 Cu N7 89.45(10)
N2 Cu N7 98.20(10)
C10 O2 C11 116.4(3)
C12 O4 C13 115.0(3)
C9 O5A H5A 109.5
C9 O5B H5B 109.5
C18 O6 C19 117.6(3)
C24 O7 C25 117.1(3)
C18 N1 C14 118.3(3)
C18 N1 Cu 130.1(2)
C14 N1 Cu 111.5(2)
C24 N2 C20 117.5(3)
C24 N2 Cu 130.2(2)
C20 N2 Cu 111.9(2)
C4 N3 C2 116.7(3)
C4 N3 C26 108.0(3)
C2 N3 C26 106.7(3)
C4 N3 Cu 107.0(2)
C2 N3 Cu 108.16(19)
C26 N3 Cu 110.4(2)
C6 N7 C8 110.3(3)
C6 N7 C27 108.7(3)
C8 N7 C27 108.1(3)
C6 N7 Cu 106.71(19)
C8 N7 Cu 113.9(2)
C27 N7 Cu 109.0(2)
C9 C1 C10 108.9(3)
C9 C1 C8 105.2(3)
C10 C1 C8 108.8(3)
C9 C1 C2 111.2(3)
C10 C1 C2 109.1(3)
C8 C1 C2 113.4(3)
N3 C2 C14 107.6(3)
N3 C2 C1 114.1(3)
C14 C2 C1 110.2(3)
N3 C2 H2 108.3
C14 C2 H2 108.3
C1 C2 H2 108.3
N3 C4 C20 107.1(3)
N3 C4 C5 113.5(3)
C20 C4 C5 111.3(3)
N3 C4 H4 108.3
C20 C4 H4 108.3
C5 C4 H4 108.3
C9 C5 C12 109.2(3)
C9 C5 C6 106.4(3)
C12 C5 C6 107.1(3)
C9 C5 C4 108.3(3)
C12 C5 C4 110.3(3)
C6 C5 C4 115.2(3)
N7 C6 C5 111.5(3)
N7 C6 H6A 109.3
C5 C6 H6A 109.3
N7 C6 H6B 109.3
C5 C6 H6B 109.3
H6A C6 H6B 108.0
N7 C8 C1 110.6(3)
N7 C8 H8A 109.5
C1 C8 H8A 109.5
N7 C8 H8B 109.5
C1 C8 H8B 109.5
H8A C8 H8B 108.1
O5A C9 O5B 105.1(11)
O5 C9 C5 125.5(3)
O5A C9 C5 107.8(7)
O5B C9 C5 107.6(9)
O5 C9 C1 123.9(3)
O5A C9 C1 109.8(7)
O5B C9 C1 116.2(9)
C5 C9 C1 109.9(3)
O1 C10 O2 125.3(3)
O1 C10 C1 124.2(3)
O2 C10 C1 110.5(3)
O2 C11 H11A 109.5
O2 C11 H11B 109.5
H11A C11 H11B 109.5
O2 C11 H11C 109.5
H11A C11 H11C 109.5
H11B C11 H11C 109.5
O3 C12 O4 125.2(3)
O3 C12 C5 123.9(3)
O4 C12 C5 110.8(3)
O4 C13 H13A 109.5
O4 C13 H13B 109.5
H13A C13 H13B 109.5
O4 C13 H13C 109.5
H13A C13 H13C 109.5
H13B C13 H13C 109.5
N1 C14 C15 122.6(3)
N1 C14 C2 115.5(3)
C15 C14 C2 121.7(3)
C14 C15 C16 117.8(3)
C14 C15 H15 121.1
C16 C15 H15 121.1
C17 C16 C15 120.6(3)
C17 C16 H16 119.7
C15 C16 H16 119.7
C16 C17 C18 118.1(3)
C16 C17 H17 120.9
C18 C17 H17 120.9
N1 C18 O6 113.7(3)
N1 C18 C17 122.5(3)
O6 C18 C17 123.8(3)
O6 C19 H19A 109.5
O6 C19 H19B 109.5
H19A C19 H19B 109.5
O6 C19 H19C 109.5
H19A C19 H19C 109.5
H19B C19 H19C 109.5
N2 C20 C21 123.8(3)
N2 C20 C4 114.4(3)
C21 C20 C4 121.8(3)
C20 C21 C22 117.8(4)
C20 C21 H21 121.1
C22 C21 H21 121.1
C23 C22 C21 120.2(3)
C23 C22 H22 119.9
C21 C22 H22 119.9
C22 C23 C24 118.6(3)
C22 C23 H23 120.7
C24 C23 H23 120.7
O7 C24 N2 114.0(3)
O7 C24 C23 123.8(3)
N2 C24 C23 122.1(3)
O7 C25 H25A 109.5
O7 C25 H25B 109.5
H25A C25 H25B 109.5
O7 C25 H25C 109.5
H25A C25 H25C 109.5
H25B C25 H25C 109.5
N3 C26 H26A 109.5
N3 C26 H26B 109.5
H26A C26 H26B 109.5
N3 C26 H26C 109.5
H26A C26 H26C 109.5
H26B C26 H26C 109.5
N7 C27 H27A 109.5
N7 C27 H27B 109.5
H27A C27 H27B 109.5
N7 C27 H27C 109.5
H27A C27 H27C 109.5
H27B C27 H27C 109.5
O14 Cl1 O12 108.0(3)
O14 Cl1 O13 112.7(3)
O12 Cl1 O13 109.9(2)
O14 Cl1 O11 107.5(3)
O12 Cl1 O11 108.9(2)
O13 Cl1 O11 109.7(2)
O22 Cl2 O24 108.7(2)
O22 Cl2 O21 109.63(19)
O24 Cl2 O21 111.5(2)
O22 Cl2 O23 110.1(2)
O24 Cl2 O23 109.0(2)
O21 Cl2 O23 108.0(2)
Cu O8 HA 123.2
Cu O8 HB 119.0
HA O8 HB 93.8

loop_
_geom_bond_atom_site_label_1
_geom_bond_atom_site_label_2
_geom_bond_distance
Cu O8 1.932(3)
Cu N3 1.993(3)
Cu N1 2.066(3)
Cu N2 2.075(3)
Cu N7 2.340(3)
O1 C10 1.196(4)
O2 C10 1.325(4)
O2 C11 1.449(4)
O3 C12 1.195(5)
O4 C12 1.331(4)
O4 C13 1.457(5)
O5 C9 1.185(4)
O5A C9 1.448(14)
O5A H5A 0.8400
O5B C9 1.453(19)
O5B H5B 0.8400
O6 C18 1.339(4)
O6 C19 1.444(4)
O7 C24 1.340(4)
O7 C25 1.460(4)
N1 C18 1.334(4)
N1 C14 1.364(4)
N2 C24 1.346(4)
N2 C20 1.353(5)
N3 C4 1.491(4)
N3 C2 1.495(4)
N3 C26 1.505(4)
N7 C6 1.467(4)
N7 C8 1.475(4)
N7 C27 1.479(4)
C1 C9 1.527(5)
C1 C10 1.539(4)
C1 C8 1.545(4)
C1 C2 1.549(4)
C2 C14 1.507(5)
C2 H2 1.0000
C4 C20 1.514(5)
C4 C5 1.555(5)
C4 H4 1.0000
C5 C9 1.525(5)
C5 C12 1.530(5)
C5 C6 1.547(4)
C6 H6A 0.9900
C6 H6B 0.9900
C8 H8A 0.9900
C8 H8B 0.9900
C11 H11A 0.9800
C11 H11B 0.9800
C11 H11C 0.9800
C13 H13A 0.9800
C13 H13B 0.9800
C13 H13C 0.9800
C14 C15 1.377(5)
C15 C16 1.399(5)
C15 H15 0.9500
C16 C17 1.364(5)
C16 H16 0.9500
C17 C18 1.406(5)
C17 H17 0.9500
C19 H19A 0.9800
C19 H19B 0.9800
C19 H19C 0.9800
C20 C21 1.374(5)
C21 C22 1.390(5)
C21 H21 0.9500
C22 C23 1.367(6)
C22 H22 0.9500
C23 C24 1.407(5)
C23 H23 0.9500
C25 H25A 0.9800
C25 H25B 0.9800
C25 H25C 0.9800
C26 H26A 0.9800
C26 H26B 0.9800
C26 H26C 0.9800
C27 H27A 0.9800
C27 H27B 0.9800
C27 H27C 0.9800
Cl1 O14 1.397(5)
Cl1 O12 1.415(3)
Cl1 O13 1.426(4)
Cl1 O11 1.434(3)
Cl2 O22 1.428(3)
Cl2 O24 1.436(4)
Cl2 O21 1.438(3)
Cl2 O23 1.441(3)
O8 HA 0.8365
O8 HB 0.9503

loop_
_geom_torsion_atom_site_label_1
_geom_torsion_atom_site_label_2
_geom_torsion_atom_site_label_3
_geom_torsion_atom_site_label_4
_geom_torsion
C4 N3 C2 C14 162.2(3)
C26 N3 C2 C14 -77.1(3)
Cu N3 C2 C14 41.6(3)
C4 N3 C2 C1 39.6(4)
C26 N3 C2 C1 160.3(3)
Cu N3 C2 C1 -81.0(3)
C9 C1 C2 N3 -46.8(4)
C10 C1 C2 N3 -166.9(3)
C8 C1 C2 N3 71.6(3)
C9 C1 C2 C14 -167.9(3)
C10 C1 C2 C14 72.0(3)
C8 C1 C2 C14 -49.5(4)
C2 N3 C4 C20 -167.0(3)
C26 N3 C4 C20 72.9(3)
Cu N3 C4 C20 -45.8(3)
C2 N3 C4 C5 -43.8(4)
C26 N3 C4 C5 -163.8(3)
Cu N3 C4 C5 77.4(3)
N3 C4 C5 C9 54.2(3)
C20 C4 C5 C9 175.2(3)
N3 C4 C5 C12 173.8(3)
C20 C4 C5 C12 -65.3(3)
N3 C4 C5 C6 -64.8(4)
C20 C4 C5 C6 56.1(4)
C8 N7 C6 C5 58.8(3)
C27 N7 C6 C5 177.2(3)
Cu N7 C6 C5 -65.5(3)
C9 C5 C6 N7 -58.6(3)
C12 C5 C6 N7 -175.3(3)
C4 C5 C6 N7 61.5(4)
C6 N7 C8 C1 -60.8(3)
C27 N7 C8 C1 -179.6(3)
Cu N7 C8 C1 59.2(3)
C9 C1 C8 N7 62.2(3)
C10 C1 C8 N7 178.8(3)
C2 C1 C8 N7 -59.5(4)
C12 C5 C9 O5 6.3(5)
C6 C5 C9 O5 -109.1(4)
C4 C5 C9 O5 126.5(4)
C12 C5 C9 O5A -62.9(8)
C6 C5 C9 O5A -178.3(8)
C4 C5 C9 O5A 57.3(8)
C12 C5 C9 O5B 50.1(9)
C6 C5 C9 O5B -65.3(9)
C4 C5 C9 O5B 170.3(9)
C12 C5 C9 C1 177.5(3)
C6 C5 C9 C1 62.1(3)
C4 C5 C9 C1 -62.3(3)
C10 C1 C9 O5 -9.0(5)
C8 C1 C9 O5 107.5(4)
C2 C1 C9 O5 -129.3(4)
C10 C1 C9 O5A 61.2(8)
C8 C1 C9 O5A 177.7(8)
C2 C1 C9 O5A -59.1(8)
C10 C1 C9 O5B -57.9(10)
C8 C1 C9 O5B 58.6(10)
C2 C1 C9 O5B -178.2(10)
C10 C1 C9 C5 179.6(3)
C8 C1 C9 C5 -63.9(3)
C2 C1 C9 C5 59.3(3)
C11 O2 C10 O1 0.7(5)
C11 O2 C10 C1 -179.2(3)
C9 C1 C10 O1 107.6(4)
C8 C1 C10 O1 -6.6(5)
C2 C1 C10 O1 -130.9(3)
C9 C1 C10 O2 -72.4(3)
C8 C1 C10 O2 173.4(3)
C2 C1 C10 O2 49.1(4)
C13 O4 C12 O3 3.0(5)
C13 O4 C12 C5 -176.2(3)
C9 C5 C12 O3 -108.3(4)
C6 C5 C12 O3 6.6(5)
C4 C5 C12 O3 132.7(4)
C9 C5 C12 O4 70.9(3)
C6 C5 C12 O4 -174.2(3)
C4 C5 C12 O4 -48.0(4)
C18 N1 C14 C15 1.4(5)
Cu N1 C14 C15 -174.3(3)
C18 N1 C14 C2 -174.6(3)
Cu N1 C14 C2 9.7(3)
N3 C2 C14 N1 -34.0(4)
C1 C2 C14 N1 91.0(3)
N3 C2 C14 C15 150.0(3)
C1 C2 C14 C15 -85.0(4)
N1 C14 C15 C16 0.5(5)
C2 C14 C15 C16 176.2(3)
C14 C15 C16 C17 -1.3(5)
C15 C16 C17 C18 0.3(5)
C14 N1 C18 O6 177.3(3)
Cu N1 C18 O6 -7.9(5)
C14 N1 C18 C17 -2.4(5)
Cu N1 C18 C17 172.4(3)
C19 O6 C18 N1 -174.1(3)
C19 O6 C18 C17 5.6(5)
C16 C17 C18 N1 1.6(5)
C16 C17 C18 O6 -178.1(3)
C24 N2 C20 C21 -0.8(5)
Cu N2 C20 C21 171.9(3)
C24 N2 C20 C4 178.4(3)
Cu N2 C20 C4 -8.8(3)
N3 C4 C20 N2 36.2(4)
C5 C4 C20 N2 -88.5(3)
N3 C4 C20 C21 -144.5(3)
C5 C4 C20 C21 90.8(4)
N2 C20 C21 C22 -1.4(5)
C4 C20 C21 C22 179.4(3)
C20 C21 C22 C23 1.9(5)
C21 C22 C23 C24 -0.2(5)
C25 O7 C24 N2 168.6(3)
C25 O7 C24 C23 -13.2(5)
C20 N2 C24 O7 -179.2(3)
Cu N2 C24 O7 9.7(5)
C20 N2 C24 C23 2.6(5)
Cu N2 C24 C23 -168.5(3)
C22 C23 C24 O7 179.8(3)
C22 C23 C24 N2 -2.2(5)
